data_7051639
loop_
_publ_author_name
'Tidmarsh, Ian S.'
'Taylor, Brian F.'
'Hardie, Michaele J.'
'Russo, Luca'
'Clegg, William'
'Ward, Michael D.'

_publ_section_title
;
 Further investigations into tetrahedral M4L6 cage complexes containing
 guest anions: new structures and NMR spectroscopic studies
;
_journal_issue 2
_journal_name_full 'New Journal of Chemistry'
_journal_page_first 366
_journal_paper_doi 10.1039/b816864d
_journal_volume 33
_journal_year 2009
_chemical_formula_sum 'C192 H144 B8 F32 N36 Zn4'
_chemical_formula_weight 3911.39
_chemical_name_systematic
;
?
;
_space_group_IT_number 148
_symmetry_cell_setting rhombohedral
_symmetry_space_group_name_Hall '-R 3'
_symmetry_space_group_name_H-M 'R -3 :H'
_atom_sites_solution_hydrogens geom
_atom_sites_solution_primary direct
_atom_sites_solution_secondary difmap
_audit_creation_method SHELXL-97
_cell_angle_alpha 90.00
_cell_angle_beta 90.00
_cell_angle_gamma 120.00
_cell_formula_units_Z 3
_cell_length_a 19.8865(6)
_cell_length_b 19.8865(6)
_cell_length_c 48.236(3)
_cell_measurement_reflns_used 888
_cell_measurement_temperature 150(2)
_cell_measurement_theta_max 21.01
_cell_measurement_theta_min 2.41
_cell_volume 16520.3(12)
_computing_cell_refinement 'Bruker SMART'
_computing_data_collection 'Bruker SMART'
_computing_data_reduction 'Bruker SAINT'
_computing_molecular_graphics 'Bruker SHELXTL'
_computing_publication_material 'Bruker SHELXTL'
_computing_structure_refinement 'Bruker SHELXTL'
_computing_structure_solution 'Bruker SHELXTL'
_diffrn_ambient_temperature 150(2)
_diffrn_measured_fraction_theta_full 1.000
_diffrn_measured_fraction_theta_max 1.000
_diffrn_measurement_device_type 'CCD area detector'
_diffrn_measurement_method 'phi and omega scans'
_diffrn_radiation_monochromator graphite
_diffrn_radiation_source 'sealed tube'
_diffrn_radiation_type MoK\a
_diffrn_radiation_wavelength 0.71073
_diffrn_reflns_av_R_equivalents 0.0416
_diffrn_reflns_av_sigmaI/netI 0.0279
_diffrn_reflns_limit_h_max 21
_diffrn_reflns_limit_h_min -21
_diffrn_reflns_limit_k_max 21
_diffrn_reflns_limit_k_min -21
_diffrn_reflns_limit_l_max 49
_diffrn_reflns_limit_l_min -51
_diffrn_reflns_number 55589
_diffrn_reflns_theta_full 22.50
_diffrn_reflns_theta_max 22.50
_diffrn_reflns_theta_min 1.26
_exptl_absorpt_coefficient_mu 0.511
_exptl_absorpt_correction_T_max 0.9749
_exptl_absorpt_correction_T_min 0.9319
_exptl_absorpt_correction_type multi-scan
_exptl_absorpt_process_details SADABS
_exptl_crystal_colour colourless
_exptl_crystal_density_diffrn 1.179
_exptl_crystal_density_method 'not measured'
_exptl_crystal_description Block
_exptl_crystal_F_000 5988
_exptl_crystal_size_max 0.14
_exptl_crystal_size_mid 0.12
_exptl_crystal_size_min 0.05
_refine_diff_density_max 1.677
_refine_diff_density_min -0.848
_refine_diff_density_rms 0.214
_refine_ls_extinction_method none
_refine_ls_goodness_of_fit_ref 2.161
_refine_ls_hydrogen_treatment constr
_refine_ls_matrix_type full
_refine_ls_number_parameters 268
_refine_ls_number_reflns 4820
_refine_ls_number_restraints 178
_refine_ls_restrained_S_all 2.524
_refine_ls_R_factor_all 0.2118
_refine_ls_R_factor_gt 0.1872
_refine_ls_shift/su_max 0.000
_refine_ls_shift/su_mean 0.000
_refine_ls_structure_factor_coef Fsqd
_refine_ls_weighting_details 'calc w=1/[\s^2^(Fo^2^)+(0.2000P)^2^+0.0000P] where P=(Fo^2^+2Fc^2^)/3'
_refine_ls_weighting_scheme calc
_refine_ls_wR_factor_gt 0.4858
_refine_ls_wR_factor_ref 0.5105
_reflns_number_gt 3137
_reflns_number_total 4820
_reflns_threshold_expression >2sigma(I)
_cod_data_source_file b816864d.txt
_cod_data_source_block mjh_shef2_0m
_cod_depositor_comments
;
The following automatic conversions were performed:
'_symmetry_cell_setting' value 'Rhombohedral' changed to 'rhombohedral'
according to '/home/saulius/struct/CIF-dictionaries/cif_core.dic'
dictionary named 'cif_core.dic' version 2.4.1 from
2010-06-29.

'_exptl_absorpt_correction_type' value 'Multi-scan' changed
to 'multi-scan' according to
'/home/saulius/struct/CIF-dictionaries/cif_core.dic' dictionary named
'cif_core.dic' version 2.4.1 from 2010-06-29.

Automatic conversion script
Id: cif_fix_enum 1527 2010-12-29 10:47:43Z saulius 
;
_cod_original_cell_volume 16520.2(13)
_cod_original_sg_symbol_H-M R-3
_cod_database_code 7051639

loop_
_symmetry_equiv_pos_as_xyz
'x, y, z'
'-y, x-y, z'
'-x+y, -x, z'
'x+2/3, y+1/3, z+1/3'
'-y+2/3, x-y+1/3, z+1/3'
'-x+y+2/3, -x+1/3, z+1/3'
'x+1/3, y+2/3, z+2/3'
'-y+1/3, x-y+2/3, z+2/3'
'-x+y+1/3, -x+2/3, z+2/3'
'-x, -y, -z'
'y, -x+y, -z'
'x-y, x, -z'
'-x+2/3, -y+1/3, -z+1/3'
'y+2/3, -x+y+1/3, -z+1/3'
'x-y+2/3, x+1/3, -z+1/3'
'-x+1/3, -y+2/3, -z+2/3'
'y+1/3, -x+y+2/3, -z+2/3'
'x-y+1/3, x+2/3, -z+2/3'

loop_
_atom_site_label
_atom_site_type_symbol
_atom_site_fract_x
_atom_site_fract_y
_atom_site_fract_z
_atom_site_U_iso_or_equiv
_atom_site_adp_type
_atom_site_occupancy
_atom_site_symmetry_multiplicity
_atom_site_calc_flag
_atom_site_refinement_flags
_atom_site_disorder_assembly
_atom_site_disorder_group
Zn1 Zn 0.56077(15) 0.57710(13) 0.12462(4) 0.0657(11) Uani 0.50 1 d P . 1
N11X N 0.6415(6) 0.6521(6) 0.0939(2) 0.082(5) Uiso 0.50 1 d PGD . 1
C12X C 0.6113(4) 0.6789(6) 0.0734(2) 0.066(5) Uiso 0.50 1 d PGDU . 1
C13X C 0.6602(6) 0.7311(7) 0.0536(2) 0.063(5) Uiso 0.50 1 d PGDU . 1
H13X H 0.6395 0.7494 0.0396 0.075 Uiso 0.50 1 calc PR . 1
C14X C 0.7392(6) 0.7567(7) 0.0541(2) 0.073(6) Uiso 0.50 1 d PGDU . 1
H14X H 0.7726 0.7924 0.0406 0.088 Uiso 0.50 1 calc PR . 1
C15X C 0.7694(4) 0.7299(8) 0.0746(3) 0.077(6) Uiso 0.50 1 d PGDU . 1
H15X H 0.8235 0.7474 0.0749 0.092 Uiso 0.50 1 calc PR . 1
C16X C 0.7206(7) 0.6777(8) 0.0944(3) 0.081(6) Uiso 0.50 1 d PGDU . 1
H16X H 0.7412 0.6594 0.1084 0.098 Uiso 0.50 1 calc PR . 1
N12X N 0.4062(7) 0.5804(12) 0.0918(4) 0.096(11) Uiso 0.50 1 d PGDU . 1
C1X C 0.4002(5) 0.6129(12) 0.0663(4) 0.086(10) Uiso 0.50 1 d PGDU . 1
H1X H 0.3537 0.6066 0.0584 0.104 Uiso 0.50 1 calc PR . 1
C2X C 0.4759(8) 0.6565(10) 0.0549(3) 0.048(6) Uiso 0.50 1 d PGDU . 1
H2X H 0.4889 0.6845 0.0379 0.057 Uiso 0.50 1 calc PR . 1
C2'X C 0.5287(5) 0.6509(11) 0.0733(3) 0.062(8) Uiso 0.50 1 d PGDU . 1
N1X N 0.4856(9) 0.6039(10) 0.0960(3) 0.064(6) Uiso 0.50 1 d PGDU . 1
N21X N 0.6451(7) 0.5650(7) 0.1502(2) 0.080(5) Uiso 0.50 1 d PGD . 1
C22X C 0.6837(7) 0.6226(6) 0.1700(3) 0.074(6) Uiso 0.50 1 d PGDU . 1
C23X C 0.7375(8) 0.6194(7) 0.1875(3) 0.108(8) Uiso 0.50 1 d PGDU . 1
H23X H 0.7639 0.6587 0.2010 0.129 Uiso 0.50 1 calc PR . 1
C24X C 0.7528(8) 0.5586(9) 0.1852(3) 0.086(6) Uiso 0.50 1 d PGDU . 1
H24X H 0.7896 0.5564 0.1972 0.103 Uiso 0.50 1 calc PR . 1
C25X C 0.7142(9) 0.5010(7) 0.1654(3) 0.108(8) Uiso 0.50 1 d PGDU . 1
H25X H 0.7246 0.4595 0.1639 0.130 Uiso 0.50 1 calc PR . 1
C26X C 0.6604(9) 0.5042(7) 0.1479(3) 0.101(8) Uiso 0.50 1 d PGDU . 1
H26X H 0.6340 0.4649 0.1344 0.121 Uiso 0.50 1 calc PR . 1
N13X N 0.6038(7) 0.7517(8) 0.1576(2) 0.045(6) Uiso 0.50 1 d PGDU . 1
C3X C 0.6585(9) 0.7944(7) 0.1787(3) 0.099(9) Uiso 0.50 1 d PGDU . 1
H3X H 0.6692 0.8431 0.1860 0.119 Uiso 0.50 1 calc PR . 1
C4X C 0.6945(6) 0.7513(8) 0.1870(2) 0.077(6) Uiso 0.50 1 d PGDU . 1
H4X H 0.7335 0.7662 0.2008 0.092 Uiso 0.50 1 calc PR . 1
C4'X C 0.6619(9) 0.6821(8) 0.1710(3) 0.073(6) Uiso 0.50 1 d PGDU . 1
N3X N 0.6059(7) 0.6824(7) 0.1529(2) 0.069(5) Uiso 0.50 1 d PGDU . 1
Zn2 Zn 0.3333(16) 0.667(4) 0.04433(8) 0.0576(13) Uani 0.50 3 d SPG . 2
N11Y N 0.4407(5) 0.7284(6) 0.0219(2) 0.059(4) Uiso 0.50 1 d PGD . 2
C12Y C 0.5025(7) 0.7230(5) 0.03277(18) 0.067(5) Uiso 0.50 1 d PGDU . 2
C13Y C 0.5764(6) 0.7673(7) 0.0216(2) 0.073(6) Uiso 0.50 1 d PGDU . 2
H13Y H 0.6186 0.7636 0.0291 0.088 Uiso 0.50 1 calc PR . 2
C14Y C 0.5885(6) 0.8171(7) -0.0004(3) 0.084(6) Uiso 0.50 1 d PGDU . 2
H14Y H 0.6390 0.8475 -0.0081 0.101 Uiso 0.50 1 calc PR . 2
C15Y C 0.5267(8) 0.8226(7) -0.0113(2) 0.097(7) Uiso 0.50 1 d PGDU . 2
H15Y H 0.5350 0.8566 -0.0264 0.117 Uiso 0.50 1 calc PR . 2
C16Y C 0.4528(7) 0.7783(8) -0.0002(2) 0.086(7) Uiso 0.50 1 d PGDU . 2
H16Y H 0.4106 0.7820 -0.0076 0.103 Uiso 0.50 1 calc PR . 2
N12Y N 0.4097(7) 0.5853(8) 0.0890(3) 0.038(6) Uiso 0.50 1 d PGDU . 2
N1Y N 0.4133(7) 0.6347(9) 0.0671(3) 0.055(5) Uiso 0.50 1 d PGDU . 2
C2Y C 0.4891(9) 0.6702(10) 0.0556(3) 0.072(9) Uiso 0.50 1 d PGDU . 2
C2'Y C 0.5324(6) 0.6428(11) 0.0703(4) 0.071(9) Uiso 0.50 1 d PGDU . 2
H2'Y H 0.5850 0.6570 0.0670 0.085 Uiso 0.50 1 calc PR . 2
C1Y C 0.4834(8) 0.5904(10) 0.0910(3) 0.087(10) Uiso 0.50 1 d PGDU . 2
H1Y H 0.4974 0.5634 0.1039 0.104 Uiso 0.50 1 calc PR . 2
N21Y N 0.7212(7) 0.8567(7) 0.2313(2) 0.072(5) Uiso 0.50 1 d PGD . 2
C22Y C 0.7254(6) 0.7969(7) 0.21798(18) 0.073(6) Uiso 0.50 1 d PGDU . 2
C23Y C 0.7671(9) 0.7654(8) 0.2298(3) 0.099(7) Uiso 0.50 1 d PGDU . 2
H23Y H 0.7700 0.7245 0.2207 0.119 Uiso 0.50 1 calc PR . 2
C24Y C 0.8046(9) 0.7935(10) 0.2550(3) 0.098(7) Uiso 0.50 1 d PGDU . 2
H24Y H 0.8332 0.7719 0.2632 0.118 Uiso 0.50 1 calc PR . 2
C25Y C 0.8005(9) 0.8532(9) 0.2684(2) 0.113(8) Uiso 0.50 1 d PGDU . 2
H25Y H 0.8261 0.8725 0.2856 0.136 Uiso 0.50 1 calc PR . 2
C26Y C 0.7587(9) 0.8848(8) 0.2565(3) 0.114(9) Uiso 0.50 1 d PGDU . 2
H26Y H 0.7559 0.9257 0.2657 0.137 Uiso 0.50 1 calc PR . 2
N13Y N 0.6050(10) 0.7597(11) 0.1560(3) 0.095(11) Uiso 0.50 1 d PGDU . 2
N3Y N 0.6379(9) 0.7976(8) 0.1815(3) 0.066(5) Uiso 0.50 1 d PGDU . 2
C4Y C 0.6834(8) 0.7667(9) 0.1922(2) 0.074(6) Uiso 0.50 1 d PGDU . 2
C4'Y C 0.6786(10) 0.7098(9) 0.1733(3) 0.072(6) Uiso 0.50 1 d PGDU . 2
H4'Y H 0.7035 0.6798 0.1753 0.087 Uiso 0.50 1 calc PR . 2
C3Y C 0.6302(10) 0.7054(10) 0.1510(3) 0.078(7) Uiso 0.50 1 d PGDU . 2
H3Y H 0.6169 0.6720 0.1354 0.093 Uiso 0.50 1 calc PR . 2
C126 C 0.3490(6) 0.5412(5) 0.1081(2) 0.073(3) Uani 1 1 d D . .
H12A H 0.3156 0.5650 0.1082 0.087 Uiso 1 1 calc R . 1
H12B H 0.3693 0.5451 0.1271 0.087 Uiso 1 1 calc R . 1
C132 C 0.5555(6) 0.7705(6) 0.1420(2) 0.071(3) Uani 1 1 d D . .
H13A H 0.5331 0.7934 0.1546 0.085 Uiso 1 1 calc R . 1
H13B H 0.5118 0.7216 0.1346 0.085 Uiso 1 1 calc R . 1
C141 C 0.3154(6) 0.4221(6) 0.0783(2) 0.070(3) Uani 1 1 d . . .
H141 H 0.3591 0.4547 0.0671 0.084 Uiso 1 1 calc R . .
C142 C 0.2979(5) 0.4535(5) 0.1005(2) 0.058(3) Uani 1 1 d . . .
C143 C 0.2326(6) 0.4056(6) 0.11744(18) 0.058(3) Uani 1 1 d . . .
C144 C 0.1904(6) 0.3304(5) 0.11206(19) 0.063(3) Uani 1 1 d . . .
H144 H 0.1483 0.2994 0.1241 0.076 Uiso 1 1 calc R . .
C145 C 0.2040(5) 0.2932(5) 0.08933(18) 0.055(2) Uani 1 1 d . . .
C146 C 0.2704(5) 0.3430(5) 0.0718(2) 0.059(3) Uani 1 1 d . . .
C151 C 0.1253(7) 0.1016(6) 0.0528(3) 0.081(3) Uani 1 1 d . . .
H151 H 0.0821 0.0691 0.0642 0.098 Uiso 1 1 calc R . .
C152 C 0.1414(7) 0.0716(7) 0.0300(2) 0.080(3) Uani 1 1 d . . .
H152 H 0.1083 0.0183 0.0256 0.096 Uiso 1 1 calc R . .
C153 C 0.2059(8) 0.1173(7) 0.0128(3) 0.088(4) Uani 1 1 d . . .
H153 H 0.2170 0.0947 -0.0026 0.106 Uiso 1 1 calc R . .
C154 C 0.2521(8) 0.1947(7) 0.0185(2) 0.095(4) Uani 1 1 d . . .
H154 H 0.2943 0.2259 0.0065 0.114 Uiso 1 1 calc R . .
C155 C 0.2380(6) 0.2305(6) 0.0428(2) 0.066(3) Uani 1 1 d . . .
C156 C 0.1740(6) 0.1830(6) 0.0598(2) 0.063(3) Uani 1 1 d . . .
C161 C 0.1604(6) 0.2173(6) 0.0831(2) 0.067(3) Uani 1 1 d . . .
H161 H 0.1184 0.1853 0.0950 0.081 Uiso 1 1 calc R . .
C162 C 0.2843(4) 0.3100(3) 0.04839(11) 0.073(3) Uani 1 1 d . . .
H162 H 0.3255 0.3418 0.0361 0.088 Uiso 1 1 calc R . .
F11 F 0.3501(4) 0.7384(3) 0.15519(11) 0.145(3) Uani 1 1 d RDU . .
F12 F 0.3333(4) 0.6667(3) 0.13802(11) 0.130(5) Uani 1 3 d SRDU . .
B13 B 0.3333(4) 0.6667(3) 0.16667(11) 0.087(5) Uani 2.00 6 d SPRDU . .
F21 F 1.0000(4) 1.0000(3) 0.15227(11) 0.169(6) Uani 1 3 d SRDU . .
F22 F 0.9375(4) 0.9333(3) 0.11318(11) 0.187(5) Uani 1 1 d RDU . .
B23 B 1.0000(4) 1.0000(3) 0.12365(11) 0.160(11) Uani 1 3 d SRDU . .

loop_
_atom_site_aniso_label
_atom_site_aniso_U_11
_atom_site_aniso_U_22
_atom_site_aniso_U_33
_atom_site_aniso_U_23
_atom_site_aniso_U_13
_atom_site_aniso_U_12
Zn1 0.0824(19) 0.0625(16) 0.0541(17) 0.0058(11) 0.0004(11) 0.0377(13)
Zn2 0.0571(16) 0.0571(16) 0.059(3) 0.000 0.000 0.0286(8)
C126 0.065(7) 0.053(6) 0.084(7) -0.019(5) 0.011(6) 0.017(5)
C132 0.072(7) 0.087(7) 0.059(6) 0.007(5) -0.002(5) 0.043(6)
C141 0.073(7) 0.066(7) 0.068(7) -0.012(5) 0.009(5) 0.032(6)
C142 0.056(6) 0.050(6) 0.064(6) 0.002(5) 0.002(5) 0.024(5)
C143 0.077(7) 0.063(7) 0.042(5) -0.002(5) -0.009(5) 0.041(6)
C144 0.072(7) 0.054(6) 0.052(6) 0.000(5) 0.000(5) 0.022(5)
C145 0.054(6) 0.057(6) 0.052(6) 0.005(5) 0.004(5) 0.026(5)
C146 0.060(6) 0.054(6) 0.063(6) 0.002(5) -0.004(5) 0.028(5)
C151 0.083(8) 0.058(7) 0.103(9) -0.011(6) -0.012(7) 0.035(6)
C152 0.096(9) 0.063(7) 0.083(8) -0.023(7) -0.020(7) 0.041(7)
C153 0.112(10) 0.074(8) 0.088(9) -0.019(7) -0.008(8) 0.053(8)
C154 0.110(10) 0.084(9) 0.078(8) -0.005(7) 0.017(7) 0.040(8)
C155 0.081(7) 0.068(7) 0.058(6) -0.011(5) -0.007(6) 0.044(6)
C156 0.060(6) 0.067(7) 0.070(7) -0.006(5) -0.010(5) 0.038(6)
C161 0.070(7) 0.061(7) 0.071(7) 0.002(5) 0.000(5) 0.033(6)
C162 0.089(8) 0.057(7) 0.073(7) -0.003(5) 0.018(6) 0.035(6)
F11 0.139(7) 0.125(7) 0.172(9) 0.012(6) 0.003(7) 0.068(6)
F12 0.133(7) 0.133(7) 0.123(11) 0.000 0.000 0.067(3)
B13 0.086(7) 0.086(7) 0.087(12) 0.000 0.000 0.043(4)
F21 0.197(10) 0.197(10) 0.112(11) 0.000 0.000 0.099(5)
F22 0.165(9) 0.179(10) 0.191(10) -0.004(8) -0.060(8) 0.068(8)
B23 0.168(14) 0.168(14) 0.14(2) 0.000 0.000 0.084(7)

loop_
_atom_type_symbol
_atom_type_description
_atom_type_scat_dispersion_real
_atom_type_scat_dispersion_imag
_atom_type_scat_source
C C 0.0033 0.0016 'International Tables Vol C Tables 4.2.6.8 and 6.1.1.4'
H H 0.0000 0.0000 'International Tables Vol C Tables 4.2.6.8 and 6.1.1.4'
B B 0.0013 0.0007 'International Tables Vol C Tables 4.2.6.8 and 6.1.1.4'
N N 0.0061 0.0033 'International Tables Vol C Tables 4.2.6.8 and 6.1.1.4'
F F 0.0171 0.0103 'International Tables Vol C Tables 4.2.6.8 and 6.1.1.4'
Zn Zn 0.2839 1.4301 'International Tables Vol C Tables 4.2.6.8 and 6.1.1.4'

loop_
_geom_angle_atom_site_label_1
_geom_angle_atom_site_label_2
_geom_angle_atom_site_label_3
_geom_angle
_geom_angle_site_symmetry_1
_geom_angle_site_symmetry_3
_geom_angle_publ_flag
N11X Zn1 N21X 96.8(5) . . ?
N11X Zn1 N3X 87.8(5) . . ?
N21X Zn1 N3X 78.0(4) . . ?
N11X Zn1 N1X 76.7(4) . . ?
N21X Zn1 N1X 172.8(5) . . ?
N3X Zn1 N1X 98.6(6) . . ?
N11X Zn1 C3X 169.5(10) . 14_455 ?
N21X Zn1 C3X 84.5(9) . 14_455 ?
N3X Zn1 C3X 102.7(9) . 14_455 ?
N1X Zn1 C3X 102.5(9) . 14_455 ?
C12X N11X C16X 120.0 . . ?
C12X N11X Zn1 116.1(6) . . ?
C16X N11X Zn1 123.8(6) . . ?
C13X C12X N11X 120.0 . . ?
C13X C12X C2'X 121.2(9) . . ?
N11X C12X C2'X 118.8(9) . . ?
C14X C13X C12X 120.0 . . ?
C14X C13X H13X 120.0 . . ?
C12X C13X H13X 120.0 . . ?
C13X C14X C15X 120.0 . . ?
C13X C14X H14X 120.0 . . ?
C15X C14X H14X 120.0 . . ?
C16X C15X C14X 120.0 . . ?
C16X C15X H15X 120.0 . . ?
C14X C15X H15X 120.0 . . ?
C15X C16X N11X 120.0 . . ?
C15X C16X H16X 120.0 . . ?
N11X C16X H16X 120.0 . . ?
C126 N12X C1X 123.9(15) . . ?
C126 N12X N1X 128.0(15) . . ?
C1X N12X N1X 108.0 . . ?
N12X C1X C2X 108.0 . . ?
N12X C1X H1X 126.0 . . ?
C2X C1X H1X 126.0 . . ?
C1X C2X C2'X 108.0 . . ?
C1X C2X H2X 126.0 . . ?
C2'X C2X H2X 126.0 . . ?
N1X C2'X C2X 108.0 . . ?
N1X C2'X C12X 116.3(11) . . ?
C2X C2'X C12X 135.7(11) . . ?
C2'X N1X N12X 108.0 . . ?
C2'X N1X Zn1 111.8(9) . . ?
N12X N1X Zn1 139.5(9) . . ?
C22X N21X C26X 120.0 . . ?
C22X N21X Zn1 115.7(7) . . ?
C26X N21X Zn1 124.3(7) . . ?
N21X C22X C23X 120.0 . . ?
N21X C22X C4'X 115.5(10) . . ?
C23X C22X C4'X 124.5(10) . . ?
C22X C23X C24X 120.0 . . ?
C22X C23X H23X 120.0 . . ?
C24X C23X H23X 120.0 . . ?
C25X C24X C23X 120.0 . . ?
C25X C24X H24X 120.0 . . ?
C23X C24X H24X 120.0 . . ?
C24X C25X C26X 120.0 . . ?
C24X C25X H25X 120.0 . . ?
C26X C25X H25X 120.0 . . ?
C25X C26X N21X 120.0 . . ?
C25X C26X H26X 120.0 . . ?
N21X C26X H26X 120.0 . . ?
C132 N13X C3X 130.3(10) . . ?
C132 N13X N3X 121.6(10) . . ?
C3X N13X N3X 108.0 . . ?
C4X C3X N13X 108.0 . . ?
C4X C3X Zn1 124.2(7) . 15 ?
N13X C3X Zn1 123.2(6) . 15 ?
C4X C3X H3X 126.0 . . ?
N13X C3X H3X 126.0 . . ?
Zn1 C3X H3X 19.2 15 . ?
C3X C4X C4'X 108.0 . . ?
C3X C4X H4X 126.0 . . ?
C4'X C4X H4X 126.0 . . ?
C4X C4'X N3X 108.0 . . ?
C4X C4'X C22X 129.3(11) . . ?
N3X C4'X C22X 122.4(10) . . ?
N13X N3X C4'X 108.0 . . ?
N13X N3X Zn1 143.3(7) . . ?
C4'X N3X Zn1 108.4(7) . . ?
N11Y Zn2 N11Y 96.8(19) . 2_665 ?
N11Y Zn2 N11Y 96.8(12) . 3_565 ?
N11Y Zn2 N11Y 96.8(9) 2_665 3_565 ?
N11Y Zn2 N1Y 88(3) . 2_665 ?
N11Y Zn2 N1Y 77(2) 2_665 2_665 ?
N11Y Zn2 N1Y 172.1(15) 3_565 2_665 ?
N11Y Zn2 N1Y 76.7(6) . . ?
N11Y Zn2 N1Y 172(3) 2_665 . ?
N11Y Zn2 N1Y 88(2) 3_565 . ?
N1Y Zn2 N1Y 98.6(15) 2_665 . ?
N11Y Zn2 N1Y 172(4) . 3_565 ?
N11Y Zn2 N1Y 88.4(15) 2_665 3_565 ?
N11Y Zn2 N1Y 77(2) 3_565 3_565 ?
N1Y Zn2 N1Y 98.6(15) 2_665 3_565 ?
N1Y Zn2 N1Y 99(2) . 3_565 ?
C12Y N11Y C16Y 120.0 . . ?
C12Y N11Y Zn2 115.4(11) . . ?
C16Y N11Y Zn2 124.2(12) . . ?
N11Y C12Y C13Y 120.0 . . ?
N11Y C12Y C2Y 119.6(9) . . ?
C13Y C12Y C2Y 120.4(9) . . ?
C14Y C13Y C12Y 120.0 . . ?
C14Y C13Y H13Y 120.0 . . ?
C12Y C13Y H13Y 120.0 . . ?
C15Y C14Y C13Y 120.0 . . ?
C15Y C14Y H14Y 120.0 . . ?
C13Y C14Y H14Y 120.0 . . ?
C14Y C15Y C16Y 120.0 . . ?
C14Y C15Y H15Y 120.0 . . ?
C16Y C15Y H15Y 120.0 . . ?
C15Y C16Y N11Y 120.0 . . ?
C15Y C16Y H16Y 120.0 . . ?
N11Y C16Y H16Y 120.0 . . ?
N1Y N12Y C1Y 108.0 . . ?
N1Y N12Y C126 130.0(11) . . ?
C1Y N12Y C126 121.9(11) . . ?
C2Y N1Y N12Y 108.0 . . ?
C2Y N1Y Zn2 112.9(12) . . ?
N12Y N1Y Zn2 139.0(13) . . ?
C2'Y C2Y N1Y 108.0 . . ?
C2'Y C2Y C12Y 137.0(11) . . ?
N1Y C2Y C12Y 115.0(11) . . ?
C2Y C2'Y C1Y 108.0 . . ?
C2Y C2'Y H2'Y 126.0 . . ?
C1Y C2'Y H2'Y 126.0 . . ?
C2'Y C1Y N12Y 108.0 . . ?
C2'Y C1Y H1Y 126.0 . . ?
N12Y C1Y H1Y 126.0 . . ?
C22Y N21Y C26Y 120.0 . . ?
N21Y C22Y C23Y 120.0 . . ?
N21Y C22Y C4Y 118.9(10) . . ?
C23Y C22Y C4Y 121.0(10) . . ?
C24Y C23Y C22Y 120.0 . . ?
C24Y C23Y H23Y 120.0 . . ?
C22Y C23Y H23Y 120.0 . . ?
C23Y C24Y C25Y 120.0 . . ?
C23Y C24Y H24Y 120.0 . . ?
C25Y C24Y H24Y 120.0 . . ?
C26Y C25Y C24Y 120.0 . . ?
C26Y C25Y H25Y 120.0 . . ?
C24Y C25Y H25Y 120.0 . . ?
C25Y C26Y N21Y 120.0 . . ?
C25Y C26Y H26Y 120.0 . . ?
N21Y C26Y H26Y 120.0 . . ?
C132 N13Y N3Y 123.5(13) . . ?
C132 N13Y C3Y 128.3(13) . . ?
N3Y N13Y C3Y 108.0 . . ?
C4Y N3Y N13Y 108.0 . . ?
N3Y C4Y C4'Y 108.0 . . ?
N3Y C4Y C22Y 119.4(11) . . ?
C4'Y C4Y C22Y 132.6(11) . . ?
C4Y C4'Y C3Y 108.0 . . ?
C4Y C4'Y H4'Y 126.0 . . ?
C3Y C4'Y H4'Y 126.0 . . ?
C4'Y C3Y N13Y 108.0 . . ?
C4'Y C3Y H3Y 126.0 . . ?
N13Y C3Y H3Y 126.0 . . ?
N12X C126 N12Y 3.1(13) . . ?
N12X C126 C142 114.9(13) . . ?
N12Y C126 C142 114.6(9) . . ?
N12X C126 H12A 108.5 . . ?
N12Y C126 H12A 106.0 . . ?
C142 C126 H12A 108.5 . . ?
N12X C126 H12B 108.5 . . ?
N12Y C126 H12B 111.3 . . ?
C142 C126 H12B 108.5 . . ?
H12A C126 H12B 107.5 . . ?
N13Y C132 N13X 5.2(13) . . ?
N13Y C132 C143 112.0(12) . 2_665 ?
N13X C132 C143 116.3(9) . 2_665 ?
N13Y C132 H13A 107.8 . . ?
N13X C132 H13A 108.2 . . ?
C143 C132 H13A 108.2 2_665 . ?
N13Y C132 H13B 113.1 . . ?
N13X C132 H13B 108.2 . . ?
C143 C132 H13B 108.2 2_665 . ?
H13A C132 H13B 107.4 . . ?
C142 C141 C146 121.4(10) . . ?
C142 C141 H141 119.3 . . ?
C146 C141 H141 119.3 . . ?
C141 C142 C143 120.0(9) . . ?
C141 C142 C126 121.3(9) . . ?
C143 C142 C126 118.7(8) . . ?
C144 C143 C142 119.7(9) . . ?
C144 C143 C132 122.7(9) . 3_565 ?
C142 C143 C132 117.6(8) . 3_565 ?
C143 C144 C145 124.0(9) . . ?
C143 C144 H144 118.0 . . ?
C145 C144 H144 118.0 . . ?
C161 C145 C144 124.9(9) . . ?
C161 C145 C146 119.2(9) . . ?
C144 C145 C146 115.9(8) . . ?
C162 C146 C141 122.8(8) . . ?
C162 C146 C145 118.2(8) . . ?
C141 C146 C145 119.0(9) . . ?
C152 C151 C156 120.3(11) . . ?
C152 C151 H151 119.9 . . ?
C156 C151 H151 119.9 . . ?
C151 C152 C153 122.0(10) . . ?
C151 C152 H152 119.0 . . ?
C153 C152 H152 119.0 . . ?
C154 C153 C152 119.1(11) . . ?
C154 C153 H153 120.5 . . ?
C152 C153 H153 120.5 . . ?
C153 C154 C155 121.5(12) . . ?
C153 C154 H154 119.2 . . ?
C155 C154 H154 119.2 . . ?
C162 C155 C156 120.7(8) . . ?
C162 C155 C154 121.5(10) . . ?
C156 C155 C154 117.7(10) . . ?
C155 C156 C161 117.7(9) . . ?
C155 C156 C151 119.4(10) . . ?
C161 C156 C151 122.9(10) . . ?
C145 C161 C156 123.3(10) . . ?
C145 C161 H161 118.3 . . ?
C156 C161 H161 118.3 . . ?
C146 C162 C155 120.7(7) . . ?
C146 C162 H162 119.6 . . ?
C155 C162 H162 119.6 . . ?
B13 F11 F12 55.8 . . ?
B13 F11 F11 52.8(2) . 14_455 ?
F12 F11 F11 91.8(3) . 14_455 ?
B13 F11 F11 52.8(2) . 15 ?
F12 F11 F11 91.8(3) . 15 ?
F11 F11 F11 82.2(5) 14_455 15 ?
B13 F12 F11 57.3(2) . 3_565 ?
B13 F12 F11 57.3 . . ?
F11 F12 F11 93.6(3) 3_565 . ?
B13 F12 F11 57.3(2) . 2_665 ?
F11 F12 F11 93.6 3_565 2_665 ?
F11 F12 F11 93.6(3) . 2_665 ?
F12 B13 F12 180.0(6) . 13_565 ?
F12 B13 F11 66.82(17) . 3_565 ?
F12 B13 F11 113.2(7) 13_565 3_565 ?
F12 B13 F11 66.8 . . ?
F12 B13 F11 113.2(5) 13_565 . ?
F11 B13 F11 105.5(4) 3_565 . ?
F12 B13 F11 66.82(17) . 2_665 ?
F12 B13 F11 113.2(7) 13_565 2_665 ?
F11 B13 F11 105.52(18) 3_565 2_665 ?
F11 B13 F11 105.5(4) . 2_665 ?
F12 B13 F11 113.2(5) . 13_565 ?
F12 B13 F11 66.8(5) 13_565 13_565 ?
F11 B13 F11 74.5(5) 3_565 13_565 ?
F11 B13 F11 180.0(6) . 13_565 ?
F11 B13 F11 74.5(5) 2_665 13_565 ?
F12 B13 F11 113.2(4) . 14_455 ?
F12 B13 F11 66.8(6) 13_565 14_455 ?
F11 B13 F11 74.5(4) 3_565 14_455 ?
F11 B13 F11 74.5(3) . 14_455 ?
F11 B13 F11 180.0(7) 2_665 14_455 ?
F11 B13 F11 105.5(5) 13_565 14_455 ?
F12 B13 F11 113.2(4) . 15 ?
F12 B13 F11 66.8(6) 13_565 15 ?
F11 B13 F11 180.0(5) 3_565 15 ?
F11 B13 F11 74.5(3) . 15 ?
F11 B13 F11 74.5(4) 2_665 15 ?
F11 B13 F11 105.5(5) 13_565 15 ?
F11 B13 F11 105.5(6) 14_455 15 ?
F21 B23 F22 111.40(16) . 2_765 ?
F21 B23 F22 111.40(16) . 3_675 ?
F22 B23 F22 107.5(2) 2_765 3_675 ?
F21 B23 F22 111.4 . . ?
F22 B23 F22 107.5(4) 2_765 . ?
F22 B23 F22 107.5(4) 3_675 . ?

loop_
_geom_bond_atom_site_label_1
_geom_bond_atom_site_label_2
_geom_bond_distance
_geom_bond_site_symmetry_2
_geom_bond_publ_flag
Zn1 N11X 2.147(9) . ?
Zn1 N21X 2.190(10) . ?
Zn1 N3X 2.273(10) . ?
Zn1 N1X 2.283(12) . ?
Zn1 C3X 2.53(4) 14_455 ?
N11X C12X 1.3900 . ?
N11X C16X 1.3900 . ?
C12X C13X 1.3900 . ?
C12X C2'X 1.448(2) . ?
C13X C14X 1.3900 . ?
C13X H13X 0.9500 . ?
C14X C15X 1.3900 . ?
C14X H14X 0.9500 . ?
C15X C16X 1.3900 . ?
C15X H15X 0.9500 . ?
C16X H16X 0.9500 . ?
N12X C126 1.279(11) . ?
N12X C1X 1.4200 . ?
N12X N1X 1.4200 . ?
C1X C2X 1.4200 . ?
C1X H1X 0.9500 . ?
C2X C2'X 1.4200 . ?
C2X H2X 0.9500 . ?
C2'X N1X 1.4200 . ?
N21X C22X 1.3900 . ?
N21X C26X 1.3900 . ?
C22X C23X 1.3900 . ?
C22X C4'X 1.449(2) . ?
C23X C24X 1.3900 . ?
C23X H23X 0.9500 . ?
C24X C25X 1.3900 . ?
C24X H24X 0.9500 . ?
C25X C26X 1.3900 . ?
C25X H25X 0.9500 . ?
C26X H26X 0.9500 . ?
N13X C132 1.411(11) . ?
N13X C3X 1.4200 . ?
N13X N3X 1.4200 . ?
C3X C4X 1.4200 . ?
C3X Zn1 2.525(11) 15 ?
C3X H3X 0.9500 . ?
C4X C4'X 1.4200 . ?
C4X H4X 0.9500 . ?
C4'X N3X 1.4200 . ?
Zn2 N11Y 2.15(3) . ?
Zn2 N11Y 2.15(4) 2_665 ?
Zn2 N11Y 2.15(6) 3_565 ?
Zn2 N1Y 2.27(7) 2_665 ?
Zn2 N1Y 2.27(3) . ?
Zn2 N1Y 2.27(5) 3_565 ?
N11Y C12Y 1.3900 . ?
N11Y C16Y 1.3900 . ?
C12Y C13Y 1.3900 . ?
C12Y C2Y 1.450(2) . ?
C13Y C14Y 1.3900 . ?
C13Y H13Y 0.9500 . ?
C14Y C15Y 1.3900 . ?
C14Y H14Y 0.9500 . ?
C15Y C16Y 1.3900 . ?
C15Y H15Y 0.9500 . ?
C16Y H16Y 0.9500 . ?
N12Y N1Y 1.4200 . ?
N12Y C1Y 1.4200 . ?
N12Y C126 1.420(12) . ?
N1Y C2Y 1.4200 . ?
C2Y C2'Y 1.4200 . ?
C2'Y C1Y 1.4200 . ?
C2'Y H2'Y 0.9500 . ?
C1Y H1Y 0.9500 . ?
N21Y C22Y 1.3900 . ?
N21Y C26Y 1.3900 . ?
C22Y C23Y 1.3900 . ?
C22Y C4Y 1.448(2) . ?
C23Y C24Y 1.3900 . ?
C23Y H23Y 0.9500 . ?
C24Y C25Y 1.3900 . ?
C24Y H24Y 0.9500 . ?
C25Y C26Y 1.3900 . ?
C25Y H25Y 0.9500 . ?
C26Y H26Y 0.9500 . ?
N13Y C132 1.300(12) . ?
N13Y N3Y 1.4200 . ?
N13Y C3Y 1.4200 . ?
N3Y C4Y 1.4200 . ?
C4Y C4'Y 1.4200 . ?
C4'Y C3Y 1.4200 . ?
C4'Y H4'Y 0.9500 . ?
C3Y H3Y 0.9500 . ?
C126 C142 1.560(13) . ?
C126 H12A 0.9900 . ?
C126 H12B 0.9900 . ?
C132 C143 1.547(13) 2_665 ?
C132 H13A 0.9900 . ?
C132 H13B 0.9900 . ?
C141 C142 1.369(13) . ?
C141 C146 1.402(13) . ?
C141 H141 0.9500 . ?
C142 C143 1.422(13) . ?
C143 C144 1.324(12) . ?
C143 C132 1.547(13) 3_565 ?
C144 C145 1.423(13) . ?
C144 H144 0.9500 . ?
C145 C161 1.346(13) . ?
C145 C146 1.460(13) . ?
C146 C162 1.401(11) . ?
C151 C152 1.362(15) . ?
C151 C156 1.450(14) . ?
C151 H151 0.9500 . ?
C152 C153 1.415(16) . ?
C152 H152 0.9500 . ?
C153 C154 1.369(15) . ?
C153 H153 0.9500 . ?
C154 C155 1.471(15) . ?
C154 H154 0.9500 . ?
C155 C162 1.401(11) . ?
C155 C156 1.406(14) . ?
C156 C161 1.412(13) . ?
C161 H161 0.9500 . ?
C162 H162 0.9500 . ?
F11 B13 1.4057 . ?
F11 F12 1.5349 . ?
F11 F11 1.701(8) 14_455 ?
F11 F11 1.701(8) 15 ?
F12 B13 1.3818 . ?
F12 F11 1.535(9) 3_565 ?
F12 F11 1.535(9) 2_665 ?
B13 F12 1.382(11) 13_565 ?
B13 F11 1.406(9) 3_565 ?
B13 F11 1.406(10) 2_665 ?
B13 F11 1.406(12) 13_565 ?
B13 F11 1.406(7) 14_455 ?
B13 F11 1.406(7) 15 ?
F21 B23 1.3804 . ?
F22 B23 1.3830 . ?
B23 F22 1.383(10) 2_765 ?
B23 F22 1.383(10) 3_675 ?

loop_
_geom_torsion_atom_site_label_1
_geom_torsion_atom_site_label_2
_geom_torsion_atom_site_label_3
_geom_torsion_atom_site_label_4
_geom_torsion
_geom_torsion_site_symmetry_1
_geom_torsion_site_symmetry_2
_geom_torsion_site_symmetry_3
_geom_torsion_site_symmetry_4
_geom_torsion_publ_flag
N21X Zn1 N11X C12X -176.4(7) . . . . ?
N3X Zn1 N11X C12X -98.8(7) . . . . ?
N1X Zn1 N11X C12X 0.7(7) . . . . ?
C3X Zn1 N11X C12X 87(5) 14_455 . . . ?
N21X Zn1 N11X C16X -0.2(6) . . . . ?
N3X Zn1 N11X C16X 77.5(6) . . . . ?
N1X Zn1 N11X C16X 176.9(7) . . . . ?
C3X Zn1 N11X C16X -96(5) 14_455 . . . ?
C16X N11X C12X C13X 0.0 . . . . ?
Zn1 N11X C12X C13X 176.4(8) . . . . ?
C16X N11X C12X C2'X 179.6(12) . . . . ?
Zn1 N11X C12X C2'X -3.9(12) . . . . ?
N11X C12X C13X C14X 0.0 . . . . ?
C2'X C12X C13X C14X -179.6(12) . . . . ?
C12X C13X C14X C15X 0.0 . . . . ?
C13X C14X C15X C16X 0.0 . . . . ?
C14X C15X C16X N11X 0.0 . . . . ?
C12X N11X C16X C15X 0.0 . . . . ?
Zn1 N11X C16X C15X -176.1(8) . . . . ?
C126 N12X C1X C2X 176(2) . . . . ?
N1X N12X C1X C2X 0.0 . . . . ?
N12X C1X C2X C2'X 0.0 . . . . ?
C1X C2X C2'X N1X 0.0 . . . . ?
C1X C2X C2'X C12X 178(2) . . . . ?
C13X C12X C2'X N1X -174.0(10) . . . . ?
N11X C12X C2'X N1X 6.4(17) . . . . ?
C13X C12X C2'X C2X 9(2) . . . . ?
N11X C12X C2'X C2X -171.1(14) . . . . ?
C2X C2'X N1X N12X 0.0 . . . . ?
C12X C2'X N1X N12X -178.2(19) . . . . ?
C2X C2'X N1X Zn1 172.8(13) . . . . ?
C12X C2'X N1X Zn1 -5.4(16) . . . . ?
C126 N12X N1X C2'X -176(2) . . . . ?
C1X N12X N1X C2'X 0.0 . . . . ?
C126 N12X N1X Zn1 15(3) . . . . ?
C1X N12X N1X Zn1 -169.6(18) . . . . ?
N11X Zn1 N1X C2'X 2.6(10) . . . . ?
N21X Zn1 N1X C2'X 27(5) . . . . ?
N3X Zn1 N1X C2'X 88.2(10) . . . . ?
C3X Zn1 N1X C2'X -166.6(13) 14_455 . . . ?
N11X Zn1 N1X N12X 172.0(17) . . . . ?
N21X Zn1 N1X N12X -164(4) . . . . ?
N3X Zn1 N1X N12X -102.4(17) . . . . ?
C3X Zn1 N1X N12X 3(2) 14_455 . . . ?
N11X Zn1 N21X C22X 86.0(7) . . . . ?
N3X Zn1 N21X C22X -0.2(7) . . . . ?
N1X Zn1 N21X C22X 62(5) . . . . ?
C3X Zn1 N21X C22X -104.5(11) 14_455 . . . ?
N11X Zn1 N21X C26X -95.0(6) . . . . ?
N3X Zn1 N21X C26X 178.8(6) . . . . ?
N1X Zn1 N21X C26X -119(5) . . . . ?
C3X Zn1 N21X C26X 74.5(11) 14_455 . . . ?
C26X N21X C22X C23X 0.0 . . . . ?
Zn1 N21X C22X C23X 179.0(8) . . . . ?
C26X N21X C22X C4'X -178.4(10) . . . . ?
Zn1 N21X C22X C4'X 0.6(11) . . . . ?
N21X C22X C23X C24X 0.0 . . . . ?
C4'X C22X C23X C24X 178.3(11) . . . . ?
C22X C23X C24X C25X 0.0 . . . . ?
C23X C24X C25X C26X 0.0 . . . . ?
C24X C25X C26X N21X 0.0 . . . . ?
C22X N21X C26X C25X 0.0 . . . . ?
Zn1 N21X C26X C25X -178.9(9) . . . . ?
C132 N13X C3X C4X -177.4(11) . . . . ?
N3X N13X C3X C4X 0.0 . . . . ?
C132 N13X C3X Zn1 25.8(9) . . . 15 ?
N3X N13X C3X Zn1 -156.8(13) . . . 15 ?
N13X C3X C4X C4'X 0.0 . . . . ?
Zn1 C3X C4X C4'X 156.5(13) 15 . . . ?
C3X C4X C4'X N3X 0.0 . . . . ?
C3X C4X C4'X C22X 174.0(16) . . . . ?
N21X C22X C4'X C4X -174.2(11) . . . . ?
C23X C22X C4'X C4X 7.5(18) . . . . ?
N21X C22X C4'X N3X -0.9(13) . . . . ?
C23X C22X C4'X N3X -179.2(6) . . . . ?
C132 N13X N3X C4'X 177.6(10) . . . . ?
C3X N13X N3X C4'X 0.0 . . . . ?
C132 N13X N3X Zn1 5(2) . . . . ?
C3X N13X N3X Zn1 -172.4(15) . . . . ?
C4X C4'X N3X N13X 0.0 . . . . ?
C22X C4'X N3X N13X -174.5(15) . . . . ?
C4X C4'X N3X Zn1 175.2(9) . . . . ?
C22X C4'X N3X Zn1 0.7(8) . . . . ?
N11X Zn1 N3X N13X 74.7(15) . . . . ?
N21X Zn1 N3X N13X 172.1(16) . . . . ?
N1X Zn1 N3X N13X -1.5(16) . . . . ?
C3X Zn1 N3X N13X -106.4(7) 14_455 . . . ?
N11X Zn1 N3X C4'X -97.6(4) . . . . ?
N21X Zn1 N3X C4'X -0.2(4) . . . . ?
N1X Zn1 N3X C4'X -173.8(5) . . . . ?
C3X Zn1 N3X C4'X 81.2(8) 14_455 . . . ?
N11Y Zn2 N11Y C12Y 171.5(11) 2_665 . . . ?
N11Y Zn2 N11Y C12Y -90.8(9) 3_565 . . . ?
N1Y Zn2 N11Y C12Y 95(2) 2_665 . . . ?
N1Y Zn2 N11Y C12Y -4(2) . . . . ?
N1Y Zn2 N11Y C12Y -57(10) 3_565 . . . ?
N11Y Zn2 N11Y C16Y -1(3) 2_665 . . . ?
N11Y Zn2 N11Y C16Y 96(2) 3_565 . . . ?
N1Y Zn2 N11Y C16Y -77.7(13) 2_665 . . . ?
N1Y Zn2 N11Y C16Y -176.9(7) . . . . ?
N1Y Zn2 N11Y C16Y 130(10) 3_565 . . . ?
C16Y N11Y C12Y C13Y 0.0 . . . . ?
Zn2 N11Y C12Y C13Y -173.1(19) . . . . ?
C16Y N11Y C12Y C2Y -179.3(11) . . . . ?
Zn2 N11Y C12Y C2Y 8(2) . . . . ?
N11Y C12Y C13Y C14Y 0.0 . . . . ?
C2Y C12Y C13Y C14Y 179.2(12) . . . . ?
C12Y C13Y C14Y C15Y 0.0 . . . . ?
C13Y C14Y C15Y C16Y 0.0 . . . . ?
C14Y C15Y C16Y N11Y 0.0 . . . . ?
C12Y N11Y C16Y C15Y 0.0 . . . . ?
Zn2 N11Y C16Y C15Y 172.5(19) . . . . ?
C1Y N12Y N1Y C2Y 0.0 . . . . ?
C126 N12Y N1Y C2Y 175.5(17) . . . . ?
C1Y N12Y N1Y Zn2 175(3) . . . . ?
C126 N12Y N1Y Zn2 -9(3) . . . . ?
N11Y Zn2 N1Y C2Y 0(2) . . . . ?
N11Y Zn2 N1Y C2Y -34(13) 2_665 . . . ?
N11Y Zn2 N1Y C2Y 97.7(16) 3_565 . . . ?
N1Y Zn2 N1Y C2Y -86.0(18) 2_665 . . . ?
N1Y Zn2 N1Y C2Y 173.9(14) 3_565 . . . ?
N11Y Zn2 N1Y N12Y -175.1(16) . . . . ?
N11Y Zn2 N1Y N12Y 151(10) 2_665 . . . ?
N11Y Zn2 N1Y N12Y -77.7(18) 3_565 . . . ?
N1Y Zn2 N1Y N12Y 99(3) 2_665 . . . ?
N1Y Zn2 N1Y N12Y -1(4) 3_565 . . . ?
N12Y N1Y C2Y C2'Y 0.0 . . . . ?
Zn2 N1Y C2Y C2'Y -177(2) . . . . ?
N12Y N1Y C2Y C12Y -179.8(17) . . . . ?
Zn2 N1Y C2Y C12Y 3(2) . . . . ?
N11Y C12Y C2Y C2'Y 172.9(13) . . . . ?
C13Y C12Y C2Y C2'Y -6(2) . . . . ?
N11Y C12Y C2Y N1Y -7.4(16) . . . . ?
C13Y C12Y C2Y N1Y 173.4(9) . . . . ?
N1Y C2Y C2'Y C1Y 0.0 . . . . ?
C12Y C2Y C2'Y C1Y 180(2) . . . . ?
C2Y C2'Y C1Y N12Y 0.0 . . . . ?
N1Y N12Y C1Y C2'Y 0.0 . . . . ?
C126 N12Y C1Y C2'Y -175.9(16) . . . . ?
C26Y N21Y C22Y C23Y 0.0 . . . . ?
C26Y N21Y C22Y C4Y 177.8(10) . . . . ?
N21Y C22Y C23Y C24Y 0.0 . . . . ?
C4Y C22Y C23Y C24Y -177.7(11) . . . . ?
C22Y C23Y C24Y C25Y 0.0 . . . . ?
C23Y C24Y C25Y C26Y 0.0 . . . . ?
C24Y C25Y C26Y N21Y 0.0 . . . . ?
C22Y N21Y C26Y C25Y 0.0 . . . . ?
C132 N13Y N3Y C4Y 174.6(19) . . . . ?
C3Y N13Y N3Y C4Y 0.0 . . . . ?
N13Y N3Y C4Y C4'Y 0.0 . . . . ?
N13Y N3Y C4Y C22Y 178.5(15) . . . . ?
N21Y C22Y C4Y N3Y -1.2(15) . . . . ?
C23Y C22Y C4Y N3Y 176.5(9) . . . . ?
N21Y C22Y C4Y C4'Y 176.8(11) . . . . ?
C23Y C22Y C4Y C4'Y -5.4(17) . . . . ?
N3Y C4Y C4'Y C3Y 0.0 . . . . ?
C22Y C4Y C4'Y C3Y -178.2(17) . . . . ?
C4Y C4'Y C3Y N13Y 0.0 . . . . ?
C132 N13Y C3Y C4'Y -174(2) . . . . ?
N3Y N13Y C3Y C4'Y 0.0 . . . . ?
C1X N12X C126 N12Y -3(30) . . . . ?
N1X N12X C126 N12Y 172(32) . . . . ?
C1X N12X C126 C142 83.6(17) . . . . ?
N1X N12X C126 C142 -101.2(19) . . . . ?
N1Y N12Y C126 N12X -166(32) . . . . ?
C1Y N12Y C126 N12X 9(30) . . . . ?
N1Y N12Y C126 C142 99.0(15) . . . . ?
C1Y N12Y C126 C142 -86.1(14) . . . . ?
N3Y N13Y C132 N13X -114(12) . . . . ?
C3Y N13Y C132 N13X 59(11) . . . . ?
N3Y N13Y C132 C143 100.4(14) . . . 2_665 ?
C3Y N13Y C132 C143 -86.1(16) . . . 2_665 ?
C3X N13X C132 N13Y 43(12) . . . . ?
N3X N13X C132 N13Y -134(13) . . . . ?
C3X N13X C132 C143 79.2(9) . . . 2_665 ?
N3X N13X C132 C143 -97.8(13) . . . 2_665 ?
C146 C141 C142 C143 -0.2(15) . . . . ?
C146 C141 C142 C126 178.8(9) . . . . ?
N12X C126 C142 C141 1.4(17) . . . . ?
N12Y C126 C142 C141 4.9(15) . . . . ?
N12X C126 C142 C143 -179.6(13) . . . . ?
N12Y C126 C142 C143 -176.1(10) . . . . ?
C141 C142 C143 C144 1.8(14) . . . . ?
C126 C142 C143 C144 -177.2(9) . . . . ?
C141 C142 C143 C132 -179.1(9) . . . 3_565 ?
C126 C142 C143 C132 1.9(13) . . . 3_565 ?
C142 C143 C144 C145 -2.4(15) . . . . ?
C132 C143 C144 C145 178.5(9) 3_565 . . . ?
C143 C144 C145 C161 -178.1(10) . . . . ?
C143 C144 C145 C146 1.4(14) . . . . ?
C142 C141 C146 C162 176.4(9) . . . . ?
C142 C141 C146 C145 -0.7(15) . . . . ?
C161 C145 C146 C162 2.5(13) . . . . ?
C144 C145 C146 C162 -177.1(8) . . . . ?
C161 C145 C146 C141 179.8(9) . . . . ?
C144 C145 C146 C141 0.2(13) . . . . ?
C156 C151 C152 C153 1.1(17) . . . . ?
C151 C152 C153 C154 -2.3(18) . . . . ?
C152 C153 C154 C155 2.4(19) . . . . ?
C153 C154 C155 C162 -178.6(10) . . . . ?
C153 C154 C155 C156 -1.5(17) . . . . ?
C162 C155 C156 C161 -2.9(13) . . . . ?
C154 C155 C156 C161 180.0(9) . . . . ?
C162 C155 C156 C151 177.5(8) . . . . ?
C154 C155 C156 C151 0.3(14) . . . . ?
C152 C151 C156 C155 -0.2(15) . . . . ?
C152 C151 C156 C161 -179.8(10) . . . . ?
C144 C145 C161 C156 177.6(9) . . . . ?
C146 C145 C161 C156 -2.0(14) . . . . ?
C155 C156 C161 C145 2.1(14) . . . . ?
C151 C156 C161 C145 -178.2(9) . . . . ?
C141 C146 C162 C155 179.6(9) . . . . ?
C145 C146 C162 C155 -3.3(12) . . . . ?
C156 C155 C162 C146 3.5(12) . . . . ?
C154 C155 C162 C146 -179.4(9) . . . . ?
F11 F11 F12 B13 41.1(3) 14_455 . . . ?
F11 F11 F12 B13 -41.2(3) 15 . . . ?
B13 F11 F12 F11 -46.9(3) . . . 3_565 ?
F11 F11 F12 F11 -5.8(3) 14_455 . . 3_565 ?
F11 F11 F12 F11 -88.1(3) 15 . . 3_565 ?
B13 F11 F12 F11 46.9(3) . . . 2_665 ?
F11 F11 F12 F11 88.1(3) 14_455 . . 2_665 ?
F11 F11 F12 F11 5.8(3) 15 . . 2_665 ?
F11 F12 B13 F12 165(100) 3_565 . . 13_565 ?
F11 F12 B13 F12 45(100) . . . 13_565 ?
F11 F12 B13 F12 -75(100) 2_665 . . 13_565 ?
F11 F12 B13 F11 -120.0(5) . . . 3_565 ?
F11 F12 B13 F11 120.0(5) 2_665 . . 3_565 ?
F11 F12 B13 F11 120.0(5) 3_565 . . . ?
F11 F12 B13 F11 -120.0(5) 2_665 . . . ?
F11 F12 B13 F11 -120.0(5) 3_565 . . 2_665 ?
F11 F12 B13 F11 120.0(5) . . . 2_665 ?
F11 F12 B13 F11 -60.0(3) 3_565 . . 13_565 ?
F11 F12 B13 F11 180.0(6) . . . 13_565 ?
F11 F12 B13 F11 60.0(3) 2_665 . . 13_565 ?
F11 F12 B13 F11 60.0(3) 3_565 . . 14_455 ?
F11 F12 B13 F11 -60.0(3) . . . 14_455 ?
F11 F12 B13 F11 180.0(5) 2_665 . . 14_455 ?
F11 F12 B13 F11 180.0(5) 3_565 . . 15 ?
F11 F12 B13 F11 60.0(3) . . . 15 ?
F11 F12 B13 F11 -60.0(3) 2_665 . . 15 ?
F11 F11 B13 F12 -124.3(4) 14_455 . . . ?
F11 F11 B13 F12 124.3(4) 15 . . . ?
F12 F11 B13 F12 180.0(6) . . . 13_565 ?
F11 F11 B13 F12 55.7(7) 14_455 . . 13_565 ?
F11 F11 B13 F12 -55.7(7) 15 . . 13_565 ?
F12 F11 B13 F11 55.7(3) . . . 3_565 ?
F11 F11 B13 F11 -68.6(5) 14_455 . . 3_565 ?
F11 F11 B13 F11 180.0(5) 15 . . 3_565 ?
F12 F11 B13 F11 -55.7(3) . . . 2_665 ?
F11 F11 B13 F11 180.0(5) 14_455 . . 2_665 ?
F11 F11 B13 F11 68.6(5) 15 . . 2_665 ?
F12 F11 B13 F11 -157(100) . . . 13_565 ?
F11 F11 B13 F11 78(100) 14_455 . . 13_565 ?
F11 F11 B13 F11 -33(100) 15 . . 13_565 ?
F12 F11 B13 F11 124.3(4) . . . 14_455 ?
F11 F11 B13 F11 -111.4(8) 15 . . 14_455 ?
F12 F11 B13 F11 -124.3(4) . . . 15 ?
F11 F11 B13 F11 111.4(8) 14_455 . . 15 ?
